data_2001276
loop_
_publ_author_name
'Fife, D. J.'
'Mueh, H. J.'
'Campana, C. F.'

_publ_section_title
;
 Structure of
 chloro[1,1,1-tris(diphenylphosphinomethyl)ethane]copper(I)
;
_journal_issue 10
_journal_name_full 'Acta Crystallographica Section C'
_journal_page_first 1714
_journal_page_last 1716
_journal_paper_doi 10.1107/S0108270193006584
_journal_volume 49
_journal_year 1993
_chemical_formula_moiety 'C41 H39 Cl1 Cu1 P3'
_chemical_formula_sum 'C41 H39 Cl Cu P3'
_chemical_formula_weight 723.6
_symmetry_cell_setting orthorhombic
_symmetry_space_group_name_Hall 'P 2c -2n'
_symmetry_space_group_name_H-M 'P n a 21'
_cell_angle_alpha 90.
_cell_angle_beta 90.
_cell_angle_gamma 90.
_cell_formula_units_Z 4
_cell_length_a 20.704(16)
_cell_length_b 10.287(6)
_cell_length_c 16.982(8)
_cell_volume 3617(4)
_diffrn_radiation_type Mo
_diffrn_radiation_wavelength 0.71073
_exptl_absorpt_coefficient_mu 0.837
_exptl_crystal_density_diffrn 1.329
_exptl_crystal_F_000 1504
_cod_data_source_file hh1044.cif
_cod_data_source_block hh1044a
_cod_original_formula_sum 'C41 H39 Cl1 Cu1 P3'
_cod_database_code 2001276

loop_
_atom_site_label
_atom_site_fract_x
_atom_site_fract_y
_atom_site_fract_z
_atom_site_U_iso_or_equiv
Cu(1) .93270(10) .07590(10) .0225 .0480(10)
Cl(1) .8888(2) -.0068(4) .1336(3) .083(2)
P(1) .9387(2) -.0271(3) -.0963(2) .0410(10)
C(1) 1.0023(6) -.1484(11) -.1108(7) .039(3)
C(2) 1.0171(6) -.2288(13) -.0487(7) .054(4)
C(3) 1.0633(7) -.3265(14) -.0559(10) .084(5)
C(4) 1.0927(7) -.3409(15) -.1239(9) .080(5)
C(5) 1.0819(8) -.2619(15) -.1863(10) .094(5)
C(6) 1.0360(7) -.1643(14) -.1815(9) .075(5)
C(7) .8709(6) -.1071(12) -.1456(8) .046(4)
C(8) .8643(6) -.1139(12) -.2268(8) .061(4)
C(9) .8116(7) -.1788(14) -.2600(10) .077(5)
C(10) .7676(8) -.2343(14) -.2122(9) .081(5)
C(11) .7694(8) -.2251(16) -.1326(9) .081(5)
C(12) .8229(7) -.1593(13) -.0985(9) .070(5)
C(13) .9580(6) .1036(11) -.1663(6) .045(5)
P(2) .8981(2) .2721(3) -.0268(2) .0420(10)
C(14) .8259(6) .2843(11) -.0881(7) .042(3)
C(15) .7832(7) .1799(14) -.0950(9) .069(4)
C(16) .7294(8) .1913(16) -.1441(9) .088(5)
C(17) .7200(8) .2982(16) -.1871(10) .084(5)
C(18) .7586(7) .4025(15) -.1821(9) .078(5)
C(19) .8124(6) .3936(14) -.1326(8) .060(4)
C(20) .8857(5) .4082(11) .0387(7) .044(3)
C(21) .9047(5) .5355(10) .0234(10) .055(3)
C(22) .8901(6) .6350(13) .0779(8) .059(4)
C(23) .8585(6) .6064(13) .1454(8) .057(4)
C(24) .8389(6) .4842(13) .1615(8) .061(4)
C(25) .8535(6) .3835(13) .1082(7) .052(4)
C(26) .9635(5) .3272(11) -.0947(7) .041(5)
P(3) 1.0402(2) .1305(3) .0182(3) .0450(10)
C(27) 1.0669(7) .2744(12) .0732(7) .053(4)
C(28) 1.0282(7) .3108(13) .1356(8) .066(4)
C(29) 1.0502(7) .4193(15) .1838(9) .088(5)
C(30) 1.1054(7) .4743(15) .1679(8) .084(5)
C(31) 1.1457(8) .4426(15) .1067(9) .090(5)
C(32) 1.1239(7) .3384(13) .0597(8) .071(5)
C(33) 1.1023(6) .0116(11) .0467(6) .038(3)
C(34) 1.1629(5) .0090(11) .0142(8) .048(3)
C(35) 1.2081(6) -.0822(12) .0393(8) .066(4)
C(36) 1.1914(7) -.1674(13) .0992(8) .063(4)
C(37) 1.1324(6) -.1638(13) .1311(9) .063(4)
C(38) 1.0862(6) -.0744(12) .1052(7) .061(4)
C(39) 1.0589(6) .1672(12) -.0861(6) .043(5)
C(40) 1.0019(6) .2180(11) -.1369(7) .037(5)
C(41) 1.0325(6) .2794(12) -.2106(7) .055(5)
H(2) .9949 -.2172 .0005 .060
H(3) 1.0734 -.3819 -.0121 .060
H(4) 1.1230 -.4108 -.1296 .060
H(5) 1.1063 -.2734 -.2339 .060
H(6) 1.0273 -.1088 -.2257 .060
H(8) .8958 -.0736 -.2603 .060
H(9) .8068 -.1835 -.3162 .060
H(10) .7332 -.2833 -.2358 .060
H(11) .7357 -.2615 -.1006 .060
H(12) .8256 -.1511 -.0423 .060
H(13A) .9178 .1409 -.1834 .060
H(13B) .9794 .0642 -.2105 .060
H(15) .7905 .1013 -.0659 .060
H(16) .6989 .1213 -.1472 .060
H(17) .6843 .3006 -.2231 .060
H(18) .7497 .4803 -.2114 .060
H(19) .8413 .4665 -.1293 .060
H(21) .9278 .5554 -.0241 .060
H(22) .9024 .7231 .0666 .060
H(23) .8501 .6744 .1827 .060
H(24) .8151 .4660 .2087 .060
H(25) .8409 .2959 .1203 .060
H(26A) .9936 .3777 -.0644 .060
H(26B) .9442 .3811 -.1344 .060
H(28) .9884 .2665 .1466 .060
H(29) 1.0242 .4503 .2267 .060
H(30) 1.1194 .5428 .2023 .060
H(31) 1.1854 .4878 .0966 .060
H(32) 1.1502 .3111 .0161 .060
H(34) 1.1741 .0702 -.0262 .060
H(35) 1.2501 -.0860 .0155 .060
H(36) 1.2225 -.2295 .1178 .060
H(37) 1.1218 -.2230 .1729 .060
H(38) 1.0436 -.0737 .1277 .060
H(39A) 1.0746 .0887 -.1100 .060
H(39B) 1.0923 .2319 -.0869 .060
H(41A) .9990 .3126 -.2441 .060
H(41B) 1.0569 .2147 -.2385 .060
H(41C) 1.0607 .3491 -.1953 .060

loop_
_geom_angle_atom_site_label_1
_geom_angle_atom_site_label_2
_geom_angle_atom_site_label_3
_geom_angle
Cl(1) Cu(1) P(1) 125.8(2)
P(1) Cu(1) P(2) 95.80(10)
P(1) Cu(1) P(3) 91.9(2)
Cu(1) P(1) C(1) 118.3(4)
C(1) P(1) C(7) 100.6(5)
C(1) P(1) C(13) 104.8(5)
P(1) C(1) C(2) 117.8(9)
C(2) C(1) C(6) 118.5(11)
C(2) C(3) C(4) 118.4(14)
C(4) C(5) C(6) 120.1(15)
P(1) C(7) C(8) 123.6(9)
C(8) C(7) C(12) 118.9(12)
C(8) C(9) C(10) 119.1(15)
C(10) C(11) C(12) 117.4(14)
P(1) C(13) C(40) 118.0(8)
Cu(1) P(2) C(20) 120.0(4)
Cu(1) P(2) C(26) 105.4(4)
C(20) P(2) C(26) 104.3(5)
P(2) C(14) C(19) 122.1(9)
C(14) C(15) C(16) 119.3(13)
C(16) C(17) C(18) 122.5(15)
C(14) C(19) C(18) 122.8(13)
P(2) C(20) C(25) 117.0(9)
C(20) C(21) C(22) 119.9(13)
C(22) C(23) C(24) 121.3(12)
C(20) C(25) C(24) 121.2(12)
Cu(1) P(3) C(27) 118.2(5)
C(27) P(3) C(33) 101.0(6)
C(27) P(3) C(39) 105.0(6)
P(3) C(27) C(28) 115.8(10)
C(28) C(27) C(32) 119.8(12)
C(28) C(29) C(30) 119.4(14)
C(30) C(31) C(32) 114.5(14)
P(3) C(33) C(34) 123.2(9)
C(34) C(33) C(38) 120.1(11)
C(34) C(35) C(36) 118.9(12)
C(36) C(37) C(38) 121.1(13)
((3) C(39) C(40) 116.2(8)
C(13) C(40) C(39) 111.4(9)
C(13) C(40) C(41) 106.7(9)
C(39) C(40) C(41) 106.1(9)
Cl(1) Cu(1) P(2) 120.6(2)
Cl(1) Cu(1) P(3) 120.6(2)
P(2) Cu(1) P(3) 94.30(10)
Cu(1) P(1) C(7) 124.9(4)
Cu(1) P(1) C(13) 104.1(4)
C(7) P(1) C(13) 101.5(6)
P(1) C(1) C(6) 123.7(10)
C(1) C(2) C(3) 121.3(12)
C(3) C(4) C(5) 123.0(15)
C(1) C(6) C(5) 118.6(13)
P(1) C(7) C(12) 117.5(10)
C(7) C(8) C(9) 120.2(13)
C(9) C(10) C(11) 123.6(15)
C(7) C(12) C(11) 120.6(14)
Cu(1) P(2) C(14) 121.6(4)
C(14) P(2) C(20) 100.4(5)
C(14) P(2) C(26) 102.8(5)
P(2) C(14) C(15) 120.9(9)
C(15) C(14) C(19) 116.9(11)
C(15) C(16) C(17) 120.9(15)
C(17) C(18) C(19) 117.4(14)
P(2) C(20) C(21) 125.0(10)
C(21) C(20) C(25) 118.0(12)
C(21) C(22) C(23) 120.1(12)
C(23) C(24) C(25) 119.4(12)
P(2) C(26) C(40) 115.9(8)
Cu(1) P(3) C(33) 120.4(4)
Cu(1) P(3) C(39) 106.5(4)
C(33) P(3) C(39) 103.9(5)
P(3) C(27) C(32) 124.2(10)
C(27) C(28) C(29) 117.2(12)
C(29) C(30) C(31) 125.9(15)
C(27) C(32) C(31) 123.1(13)
P(3) C(33) C(38) 116.7(9)
C(33) C(34) C(35) 120.4(11)
C(35) C(36) C(37) 120.5(13)
C(33) C(38) C(37) 119.0(12)
C(13) C(40) C(26) 113.1(9)
C(26) C(40) C(39) 112.1(9)
C(26) C(40) C(41) 106.9(9)

loop_
_geom_bond_atom_site_label_1
_geom_bond_atom_site_label_2
_geom_bond_distance
Cu(1) Cl(1) 2.261(5)
Cu(1) P(2) 2.300(4)
P(1) C(1) 1.832(12)
P(1) C(13) 1.839(12)
C(1) C(6) 1.397(19)
C(3) C(4) 1.31(2)
C(5) C(6) 1.39(2)
C(7) C(12) 1.384(19)
C(9) C(10) 1.35(2)
C(11) C(12) 1.42(2)
P(2) C(14) 1.826(12)
P(2) C(26) 1.866(12)
C(14) C(19) 1.383(18)
C(16) C(17) 1.33(2)
C(18) C(19) 1.400(19)
C(20) C(25) 1.379(17)
C(22) C(23) 1.353(18)
C(24) C(25) 1.408(19)
P(3) C(27) 1.835(13)
P(3) C(39) 1.852(12)
C(27) C(32) 1.372(19)
C(29) C(30) 1.30(2)
C(31) C(32) 1.41(2)
C(33) C(38) 1.372(16)
C(35) C(36) 1.387(19)
C(37) C(38) 1.399(18)
C(40) C(41) 1.538(17)
Cu(1) P(1) 2.283(4)
Cu(1) P(3) 2.295(4)
P(1) C(7) 1.828(13)
C(1) C(2) 1.376(17)
C(2) C(3) 1.393(19)
C(4) C(5) 1.35(2)
C(7) C(8) 1.388(18)
C(8) C(9) 1.40(2)
C(10) C(11) 1.35(2)
C(13) C(40) 1.570(16)
P(2) C(20) 1.807(12)
C(14) C(15) 1.396(18)
C(15) C(16) 1.40(2)
C(17) C(18) 1.34(2)
C(20) C(21) 1.392(16)
C(21) C(22) 1.413(19)
C(23) C(24) 1.349(19)
C(26) C(40) 1.552(16)
P(3) C(33) 1.839(12)
C(27) C(28) 1.380(19)
C(28) C(29) 1.46(2)
C(30) C(31) 1.37(2)
C(33) C(34) 1.371(16)
C(34) C(35) 1.392(17)
C(36) C(37) 1.337(19)
C(39) C(40) 1.553(17)
